data_2103739
loop_
_publ_author_name
'De Ridder, Dirk J. A.'
'Goubitz, Kees'
'Fontijn, Margot'
'\<Capkov\'a, Pavla'
'Dova, Eva'
'Schenk, Henk'

_publ_section_title
;
 Influence of aromatic sulfonation on the geometry of
 [2.2]paracyclophane: crystal structures of one sulfonate, one
 disulfonic anhydride and five disulfonimides
;
_journal_issue 6
_journal_name_full 'Acta Crystallographica Section B'
_journal_page_first 780
_journal_page_last 790
_journal_paper_doi 10.1107/S0108768101013817
_journal_volume 57
_journal_year 2001
_chemical_formula_moiety 'C19 H21 N S2 O4'
_chemical_formula_sum 'C19 H21 N O4 S2'
_chemical_formula_weight 391.5
_chemical_name_systematic N-isopropyl-[2.2]paracyclophane-4,15-disulfonimide
_space_group_IT_number 61
_symmetry_cell_setting orthorhombic
_symmetry_space_group_name_Hall '-P 2ac 2ab'
_symmetry_space_group_name_H-M 'P b c a'
_audit_creation_method from_xtal_archive_file_using_CIFIO
_cell_angle_alpha 90.00000
_cell_angle_beta 90.00000
_cell_angle_gamma 90.00000
_cell_formula_units_Z 8
_cell_length_a 12.845(2)
_cell_length_b 15.0121(7)
_cell_length_c 18.6430(8)
_cell_measurement_reflns_used 23
_cell_measurement_temperature 293
_cell_measurement_theta_max 41.8
_cell_measurement_theta_min 39.9
_cell_volume 3594.9(6)
_computing_cell_refinement 'CELCON prog. comparable to xtal_LATCON'
_computing_data_collection 'Enraf-Nonius CAD4 software'
_computing_data_reduction
;
xtal_ADDREF (Davenport & Hall, 1992)_SORTRF_(Hall, Spadaccini &
Stewart, 1992)
;
_computing_molecular_graphics 'xtal_ORTEP (Davenport, Hall & Dreissig, 1992)'
_computing_publication_material 'xtal_BONDLA_(Dreissig, Doherty, Stewart & Hall, 1992)_CIFIO_(Hall, 1992)'
_computing_structure_refinement 'xtal_CRYLSQ (Olthof-Hazekamp, 1992)'
_computing_structure_solution 'xtal_SIMPEL (Schenk & Hall, 1992)'
_diffrn_ambient_temperature 293
_diffrn_measurement_device 'ENRAF NONIUS CAD4'
_diffrn_measurement_method \q/2\q
_diffrn_radiation_monochromator graphite
_diffrn_radiation_source xray_tube
_diffrn_radiation_type 'Cu K\a'
_diffrn_radiation_wavelength 1.5418
_diffrn_reflns_av_R_equivalents 0
_diffrn_reflns_av_sigmaI/netI 0
_diffrn_reflns_limit_h_max 16
_diffrn_reflns_limit_h_min 0
_diffrn_reflns_limit_k_max 18
_diffrn_reflns_limit_k_min 0
_diffrn_reflns_limit_l_max 23
_diffrn_reflns_limit_l_min 0
_diffrn_reflns_number 3679
_diffrn_reflns_reduction_process perpendicular_monochr_Lp
_diffrn_reflns_theta_max 74.71
_diffrn_reflns_theta_min 4.74
_diffrn_standards_decay_% 0
_diffrn_standards_interval_time 60
_diffrn_standards_number 2
_exptl_absorpt_coefficient_mu 2.904
_exptl_absorpt_correction_type none
_exptl_crystal_colour colourless
_exptl_crystal_density_diffrn 1.447
_exptl_crystal_density_meas ?
_exptl_crystal_description block
_exptl_crystal_F_000 1648
_exptl_crystal_size_max .50
_exptl_crystal_size_mid .40
_exptl_crystal_size_min .40
_refine_diff_density_max .726
_refine_diff_density_min -.893
_refine_ls_abs_structure_details none
_refine_ls_extinction_coef 50E2(3)
_refine_ls_extinction_method Zachariasen
_refine_ls_goodness_of_fit_all .984
_refine_ls_goodness_of_fit_ref .984
_refine_ls_hydrogen_treatment riding
_refine_ls_matrix_type full
_refine_ls_number_constraints 0
_refine_ls_number_parameters 320
_refine_ls_number_reflns 3190
_refine_ls_number_restraints 21
_refine_ls_R_factor_all .064
_refine_ls_R_factor_gt .064
_refine_ls_shift/esd_mean .011
_refine_ls_shift/su_max .258
_refine_ls_structure_factor_coef F
_refine_ls_weighting_details 1/[6.9+0.0056*\s(Fobs)^2^+0.00004/\s(Fobs)]
_refine_ls_weighting_scheme calc
_refine_ls_wR_factor_all .069
_refine_ls_wR_factor_ref .069
_reflns_number_gt 3190
_reflns_number_total 3679
_reflns_threshold_expression refl_observed_if_I_>_2.5_sigma(I_)
_cod_data_source_file an0584.cif
_cod_data_source_block PCF5
_cod_depositor_comments
;
The following automatic conversions were performed:
'_exptl_absorpt_correction_type' value 'None' changed to 'none' according
to '/home/saulius/struct/CIF-dictionaries/cif_core.dic' dictionary named
'cif_core.dic' version 2.4.1 from 2010-06-29.

Automatic conversion script
Id: cif_fix_enum 1527 2010-12-29 10:47:43Z saulius 

The following automatic conversions were performed:

'_exptl_absorpt_correction_type' value 'None' changed to 'none'
according to /home/saulius/struct/CIF-dictionaries/cif_core.dic
dictionary named 'cif_core.dic' version 2.4.1 from 2010-06-29.

Automatic conversion script
Id: cif_fix_values 1715 2011-07-08 13:25:40Z adriana 
;
_cod_original_cell_volume 3594.8(5)
_cod_original_sg_symbol_Hall -P_2ac_2ab
_cod_original_sg_symbol_H-M Pbca
_cod_database_code 2103739

loop_
_symmetry_equiv_pos_as_xyz
+x,+y,+z
1/2-x,-y,1/2+z
1/2+x,1/2-y,-z
-x,1/2+y,1/2-z
-x,-y,-z
1/2+x,+y,1/2-z
1/2-x,1/2+y,+z
+x,1/2-y,1/2+z

loop_
_atom_site_aniso_label
_atom_site_aniso_U_11
_atom_site_aniso_U_22
_atom_site_aniso_U_33
_atom_site_aniso_U_12
_atom_site_aniso_U_13
_atom_site_aniso_U_23
C1 .045(2) .060(3) .049(3) -.010(2) -.024(2) .002(2)
C2 .023(2) .052(3) .057(3) -.001(2) -.013(2) .013(2)
C3 .021(2) .039(2) .049(2) .006(2) .004(2) .010(2)
C4 .033(2) .039(2) .052(3) .008(2) .012(2) .003(2)
C5 .041(2) .052(3) .058(3) .011(2) .020(2) .009(2)
C6 .034(2) .071(3) .075(4) -.006(2) .013(2) .020(3)
C7 .030(2) .072(4) .076(4) -.012(2) -.009(2) .020(3)
C8 .075(4) .058(3) .052(3) .003(3) .030(3) .000(3)
C9 .063(3) .036(2) .048(3) .002(2) -.014(2) -.009(2)
C10 .041(2) .035(2) .045(2) .010(2) -.008(2) -.002(2)
C11 .025(2) .039(2) .038(2) .010(2) -.005(2) .003(2)
C12 .029(2) .046(2) .039(2) .001(2) -.009(2) .003(2)
C13 .038(2) .059(3) .036(2) .003(2) -.007(2) .009(2)
C14 .050(3) .054(3) .053(3) -.008(2) -.010(2) .020(2)
C15 .061(3) .037(2) .064(3) -.008(2) -.021(3) .007(2)
C16 .070(4) .098(5) .034(2) .001(3) .004(2) .005(3)
C17 .036(2) .065(3) .031(2) .010(2) .004(2) .001(2)
C18 .071(4) .079(4) .033(2) .005(3) .001(2) -.006(3)
C19 .056(3) .088(4) .043(3) -.022(3) .010(2) .009(3)
N .0250(10) .044(2) .033(2) .0060(10) .0000(10) .0000(10)
O1 .042(2) .062(2) .052(2) .012(2) .0040(10) .017(2)
O2 .055(2) .042(2) .066(2) -.013(2) .020(2) -.010(2)
O4 .047(2) .107(3) .064(2) .045(2) .017(2) .015(2)
O5 .046(2) .096(3) .059(2) -.030(2) -.019(2) .008(2)
S1 .0297(5) .0361(5) .0422(5) .0032(4) .0068(4) .0026(4)
S2 .0224(4) .0661(7) .0402(6) .0045(5) -.0021(4) .0073(5)

loop_
_atom_site_label
_atom_site_fract_x
_atom_site_fract_y
_atom_site_fract_z
_atom_site_U_iso_or_equiv
_atom_site_thermal_displace_type
C1 .2443(4) .2990(4) .8075(3) .051(3) Uani
C2 .2138(3) .3518(3) .8729(3) .044(2) Uani
C3 .2680(3) .4275(3) .8978(2) .036(2) Uani
C4 .2661(3) .4523(3) .9693(2) .042(2) Uani
C5 .2094(4) .4045(3) 1.0191(3) .050(3) Uani
C6 .1379(4) .3423(4) .9911(3) .060(3) Uani
C7 .1408(4) .3186(4) .9207(3) .059(3) Uani
C8 .2391(5) .4032(4) 1.0966(3) .062(3) Uani
C9 .3401(4) .2333(3) .8230(3) .049(3) Uani
C10 .3746(3) .2378(3) .9004(2) .040(2) Uani
C11 .4383(3) .3067(3) .9282(2) .034(2) Uani
C12 .4354(3) .3299(3) .9996(2) .038(2) Uani
C13 .3679(3) .2876(3) 1.0465(2) .044(2) Uani
C14 .3225(4) .2082(3) 1.0224(3) .052(3) Uani
C15 .3268(4) .1856(3) .9512(3) .054(3) Uani
C16 .3302(5) .3337(5) 1.1127(3) .067(4) Uani
C17 .4900(3) .4372(3) .7384(2) .044(2) Uani
C18 .4240(5) .4017(4) .6782(3) .061(3) Uani
C19 .5220(5) .5334(4) .7281(3) .062(3) Uani
N .4415(2) .4190(2) .8115(2) .034(2) Uani
O1 .2926(2) .5128(2) .7772(2) .052(2) Uani
O2 .3936(3) .5611(2) .8817(2) .054(2) Uani
O4 .5823(3) .3087(3) .8298(2) .073(2) Uani
O5 .5732(3) .4347(3) .9153(2) .067(2) Uani
S1 .34893(7) .49066(7) .84064(5) .0360(5) Uani
S2 .52109(7) .36933(8) .87206(6) .0429(6) Uani
H101 .260(4) .333(3) .763(3) .050(10) Uiso
H102 .191(3) .266(4) .779(3) .09(2) Uiso
H4 .310(3) .505(2) .983(2) .040(10) Uiso
H6 .102(3) .306(3) 1.029(2) .060(10) Uiso
H7 .107(4) .263(2) .904(3) .08(2) Uiso
H81 .262(4) .465(2) 1.108(3) .07(2) Uiso
H82 .193(5) .405(5) 1.140(2) .12(3) Uiso
H91 .390(3) .246(3) .783(2) .050(10) Uiso
H92 .319(4) .1700(10) .816(3) .06(2) Uiso
H12 .473(3) .386(2) 1.012(2) .040(10) Uiso
H14 .284(3) .173(3) 1.060(2) .06(2) Uiso
H15 .288(4) .132(2) .935(3) .09(2) Uiso
H161 .378(6) .351(6) 1.153(4) .18(4) Uiso
H162 .314(5) .286(3) 1.148(3) .10(2) Uiso
H17 .544(3) .389(2) .745(2) .050(10) Uiso
H181 .416(4) .3370(10) .690(3) .08(2) Uiso
H182 .363(4) .442(4) .683(4) .13(3) Uiso
H183 .454(3) .418(3) .6310(10) .050(10) Uiso
H191 .455(3) .567(4) .731(4) .11(3) Uiso
H192 .558(4) .546(4) .774(2) .07(2) Uiso
H193 .550(3) .536(3) .6780(10) .050(10) Uiso

loop_
_atom_type_symbol
_atom_type_scat_dispersion_real
_atom_type_scat_dispersion_imag
_atom_type_scat_source
C .017 .009 Int._Tables_Vol_IV_Tables_2.2B_and_2.3.1
H 0 0 Int._Tables_Vol_IV_Tables_2.2B_and_2.3.1
N .029 .018 Int._Tables_Vol_IV_Tables_2.2B_and_2.3.1
O .047 .032 Int._Tables_Vol_IV_Tables_2.2B_and_2.3.1
S .319 .557 Int._Tables_Vol_IV_Tables_2.2B_and_2.3.1

loop_
_geom_angle_atom_site_label_1
_geom_angle_atom_site_label_2
_geom_angle_atom_site_label_3
_geom_angle
_geom_angle_publ_flag
H101 C1 H102 87(4) ?
H101 C1 C2 117(3) ?
H101 C1 C9 108(3) ?
H102 C1 C2 121(3) ?
H102 C1 C9 108(3) ?
C2 C1 C9 112.2(4) yes
C7 C2 C3 114.3(4) yes
C7 C2 C1 120.5(4) yes
C3 C2 C1 124.2(4) yes
C4 C3 C2 121.7(4) yes
C4 C3 S1 116.6(3) yes
C2 C3 S1 121.6(3) yes
H4 C4 C5 123(2) ?
H4 C4 C3 116(2) ?
C5 C4 C3 121.1(4) ?
C4 C5 C6 116.0(5) yes
C4 C5 C8 121.5(4) yes
C6 C5 C8 121.0(5) yes
H6 C6 C7 123(2) ?
H6 C6 C5 113(2) ?
C7 C6 C5 120.8(5) ?
H7 C7 C6 121(3) ?
H7 C7 C2 113(3) ?
C6 C7 C2 123.0(5) ?
H82 C8 H81 88(5) ?
H82 C8 C5 129(3) ?
H82 C8 C16 107(4) ?
H81 C8 C5 106(3) ?
H81 C8 C16 111(3) ?
C5 C8 C16 112.2(4) yes
H92 C9 H91 105(4) ?
H92 C9 C10 105(3) ?
H92 C9 C1 111(3) ?
H91 C9 C10 120(2) ?
H91 C9 C1 104(2) ?
C10 C9 C1 111.7(4) yes
C15 C10 C11 115.0(4) yes
C15 C10 C9 120.1(4) yes
C11 C10 C9 123.4(4) yes
C12 C11 C10 121.5(4) yes
C12 C11 S2 117.0(3) yes
C10 C11 S2 121.4(3) yes
H12 C12 C11 115(2) ?
H12 C12 C13 123(2) ?
C11 C12 C13 120.7(4) ?
C12 C13 C14 116.6(4) yes
C12 C13 C16 120.8(5) yes
C14 C13 C16 121.6(4) yes
H14 C14 C15 124(2) ?
H14 C14 C13 115(2) ?
C15 C14 C13 120.3(5) ?
H15 C15 C14 119(3) ?
H15 C15 C10 118(3) ?
C14 C15 C10 122.9(5) ?
H161 C16 H162 80(6) ?
H161 C16 C13 123(4) ?
H161 C16 C8 115(5) ?
H162 C16 C13 106(3) ?
H162 C16 C8 116(3) ?
C13 C16 C8 112.6(4) yes
H17 C17 C18 103(2) ?
H17 C17 C19 121(2) ?
H17 C17 N 93(3) ?
C18 C17 C19 113.4(4) ?
C18 C17 N 111.9(4) ?
C19 C17 N 113.3(4) ?
H183 C18 H182 104(5) ?
H183 C18 H181 118(4) ?
H183 C18 C17 111(2) ?
H182 C18 H181 120(5) ?
H182 C18 C17 99(4) ?
H181 C18 C17 104(3) ?
H193 C19 H192 129(4) ?
H193 C19 H191 111(5) ?
H193 C19 C17 104(3) ?
H192 C19 H191 105(5) ?
H192 C19 C17 101(3) ?
H191 C19 C17 104(3) ?
C17 N S1 117.4(3) ?
C17 N S2 115.4(2) ?
S1 N S2 119.2(2) yes
O2 S1 O1 118.4(2) ?
O2 S1 N 111.1(2) ?
O2 S1 C3 108.2(2) ?
O1 S1 N 103.8(2) ?
O1 S1 C3 109.1(2) ?
N S1 C3 105.5(2) yes
O5 S2 O4 119.0(2) ?
O5 S2 N 110.8(2) ?
O5 S2 C11 108.2(2) ?
O4 S2 N 104.1(2) ?
O4 S2 C11 108.5(2) ?
N S2 C11 105.4(2) yes

loop_
_geom_bond_atom_site_label_1
_geom_bond_atom_site_label_2
_geom_bond_distance
_geom_bond_publ_flag
C1 H101 .98(5) no
C1 H102 1.00(5) no
C1 C2 1.505(7) yes
C1 C9 1.604(7) yes
C2 C7 1.388(7) yes
C2 C3 1.411(6) yes
C3 C4 1.384(6) yes
C3 S1 1.765(4) yes
C4 H4 1.00(3) no
C4 C5 1.381(7) yes
C5 C6 1.410(7) yes
C5 C8 1.495(7) yes
C6 H6 1.00(4) no
C6 C7 1.360(8) yes
C7 H7 1.00(4) no
C8 H82 1.00(5) no
C8 H81 1.00(3) no
C8 C16 1.597(9) yes
C9 H92 1.00(2) no
C9 H91 1.00(3) no
C9 C10 1.512(7) yes
C10 C15 1.374(7) yes
C10 C11 1.416(6) yes
C11 C12 1.376(6) yes
C11 S2 1.764(4) yes
C12 H12 1.00(3) no
C12 C13 1.386(6) yes
C13 C14 1.400(7) yes
C13 C16 1.496(7) yes
C14 H14 1.00(4) no
C14 C15 1.371(7) yes
C15 H15 1.00(4) no
C16 H161 1.00(7) no
C16 H162 1.00(5) no
C17 H17 1.00(3) no
C17 C18 1.504(7) no
C17 C19 1.513(8) no
C17 N 1.523(5) no
C18 H183 1.00(3) no
C18 H182 1.00(5) no
C18 H181 1.00(2) no
C19 H193 1.00(2) no
C19 H192 1.00(4) ?
C19 H191 1.00(4) ?
N S1 1.693(3) ?
N S2 1.697(3) ?
O1 S1 1.426(3) ?
O2 S1 1.426(3) ?
O4 S2 1.438(4) ?
O5 S2 1.435(4) ?

loop_
_geom_contact_atom_site_label_1
_geom_contact_atom_site_label_2
_geom_contact_distance
_geom_contact_site_symmetry_2
_geom_contact_publ_flag
H161 H162 1.30(10) . no
H101 H102 1.37(7) . no
H81 H82 1.39(8) . no
H182 H183 1.58(7) . no
H191 H192 1.58(7) . no
H91 H92 1.59(5) . no
H191 H193 1.64(6) . no
H181 H183 1.71(6) . no
H181 H182 1.73(6) . no
H192 H193 1.80(4) . no
N H17 1.86(4) . no
C17 H182 1.94(6) . no
C17 H192 1.97(5) . no
C18 H17 1.98(4) . no
C17 H181 2.00(4) . no
C17 H191 2.00(6) . no
C2 H7 2.00(4) . no
C17 H193 2.01(4) . no
C5 H81 2.01(5) . no
C10 H92 2.01(4) . no
C11 H12 2.02(4) . no
C13 H162 2.02(5) . no
C5 H6 2.02(4) . no
C3 H4 2.03(4) . no
C13 H14 2.04(4) . no
C10 H15 2.04(4) . no
C14 H15 2.05(5) . no
O4 H17 2.06(4) . no
C6 H7 2.06(5) . no
C17 H183 2.08(3) . no
C7 H6 2.08(4) . no
C1 H91 2.08(4) . no
H17 H181 2.09(6) . no
C5 H4 2.10(3) . no
C15 H14 2.10(4) . no
C13 H12 2.10(3) . no
C16 H82 2.12(6) . no
C9 H101 2.13(5) . no
C9 H102 2.14(5) . no
C2 H101 2.15(5) . no
H101 H91 2.15(6) . no
C16 H81 2.16(3) . no
C1 H92 2.17(3) . no
C10 H91 2.19(3) . no
C2 H102 2.20(5) . no
C19 H17 2.20(3) . no
C13 H161 2.20(7) . no
C8 H161 2.21(7) . no
H161 H192 2.22(9) 5_667 no
C8 H162 2.23(5) . no
O1 H182 2.24(7) . no
H91 H181 2.24(6) . no
C5 H82 2.26(4) . no
H102 H92 2.28(6) . no
H92 H15 2.32(7) . no
O2 H4 2.32(4) . no
H183 H193 2.33(6) . no
O5 H12 2.33(4) . no
C3 C7 2.351(7) . no
C11 C15 2.354(6) . no
C4 C6 2.368(7) . no
C12 C14 2.371(7) . no
H82 H162 2.38(9) . no
H14 H162 2.39(6) . no
H162 H181 2.39(6) 8 no
H182 H191 2.39(8) . no
O1 H191 2.39(5) . no
C11 C13 2.401(6) . no
C13 C15 2.404(7) . no
C3 C5 2.409(6) . no
C5 C7 2.409(8) . no
S2 H17 2.41(5) . no
C10 C14 2.412(7) . no
H14 H15 2.41(7) . no
H81 H161 2.41(9) . no
C2 C6 2.415(7) . no
H17 H192 2.42(6) . no
H6 H7 2.42(6) . no
H101 H181 2.43(7) . no
C10 C12 2.437(6) . no
C2 C4 2.441(6) . no
O1 O2 2.450(5) . no
H17 H183 2.46(5) . no
H4 H15 2.46(5) 7 no
N O1 2.460(4) . no
O4 O5 2.476(6) . no
N O4 2.477(5) . no
H4 H81 2.50(7) . no
C9 C15 2.501(7) . no
C12 C16 2.506(7) . no
C18 N 2.507(6) . no
C4 C8 2.510(7) . no
C1 C7 2.512(7) . no
H82 H161 2.50(10) . no
N H192 2.52(5) . no
C18 C19 2.521(9) . no
H17 H193 2.52(5) . no
C6 C8 2.529(8) . no
C14 C16 2.529(8) . no
H82 H182 2.53(9) 2_565 no
C19 N 2.536(7) . no
H81 H182 2.54(8) 2_565 no
C15 H92 2.54(5) . no
O4 H102 2.55(5) 6_556 no
C5 C16 2.566(8) . no
H102 H7 2.57(7) . no
H102 H91 2.57(6) . no
C8 C13 2.573(7) . no
C1 H7 2.58(5) . no
N O2 2.577(5) . no
C1 C10 2.578(7) . no
C1 C3 2.578(7) . no
C9 C11 2.579(6) . no
C18 H193 2.58(5) . no
C2 C9 2.581(7) . no
N O5 2.582(5) . no
O5 H4 2.58(4) 5_667 no
H101 H182 2.59(8) . no
C3 O2 2.592(5) . no
H82 H191 2.59(8) 2_565 no
C4 H81 2.60(5) . no
C11 O5 2.599(5) . no
C19 H182 2.60(5) . no
N H181 2.60(5) . no
C11 O4 2.605(5) . no
C3 O1 2.607(5) . no
C8 H6 2.61(4) . no
C14 H162 2.62(5) . no
N H182 2.62(7) . no
H92 H193 2.63(6) 4_646 no
O5 H81 2.63(5) 5_667 no
C19 H183 2.65(4) . no
C9 H15 2.66(5) . no
C16 H14 2.67(4) . no
N H191 2.68(6) . no
C12 S2 2.686(4) . no
C4 S1 2.686(5) . no
H102 H17 2.69(6) 6_456 no
S2 H12 2.69(4) . no
C18 H191 2.70(6) . no
S1 H4 2.70(4) . no
S1 H191 2.70(6) . no
H17 H182 2.71(6) . no
C17 S2 2.722(4) . no
N H91 2.72(5) . no
C4 C7 2.728(7) . no
C12 C15 2.730(7) . no
C3 C6 2.731(7) . no
C2 C10 2.731(6) . no
O2 H12 2.73(4) 5_667 no
C5 C13 2.735(7) . no
C11 C14 2.735(6) . no
H101 H92 2.74(6) . no
C16 H12 2.74(4) . no
O2 H15 2.74(5) 7 no
H91 H162 2.75(6) 8_554 no
C17 S1 2.750(4) . no
O1 H101 2.75(5) . no
C3 N 2.752(5) . no
C11 N 2.753(5) . no
C8 H4 2.77(4) . no
O4 H91 2.78(4) . no
C2 S1 2.778(4) . no
C10 S2 2.778(4) . no
H182 H193 2.79(7) . no
H4 H12 2.81(5) . no
H6 H82 2.81(7) . no
N H101 2.82(5) . no
C11 H6 2.82(4) 3_557 no
C10 C13 2.826(6) . no
C4 O2 2.832(5) . no
C17 O4 2.836(6) . no
C18 H101 2.84(5) . no
C7 H102 2.84(5) . no
C2 C5 2.839(7) . no
C12 O5 2.842(6) . no
O1 H82 2.84(5) 2_564 no
O1 H92 2.85(3) 7 no
H91 H161 2.85(8) 8_554 no
C4 H15 2.86(4) 7 no
H101 H162 2.87(7) 8_554 no
C17 O1 2.871(5) . no
H81 H162 2.88(5) . no
C3 H101 2.89(5) . no
O4 H101 2.89(5) 6_556 no
C3 C11 2.898(5) . no
H14 H183 2.90(6) 8 no
C4 C12 2.903(6) . no
H17 H191 2.91(7) . no
H101 H17 2.91(6) 6_456 no
O2 H191 2.91(7) . no
C11 H91 2.91(3) . no
H183 H191 2.92(7) . no
O2 H192 2.92(4) . no
S1 S2 2.9240(10) . no
H12 H161 2.94(8) . no
H161 H181 2.95(9) 8 no
C4 H12 2.95(4) . no
H92 H192 2.96(6) 4_646 no
H14 H181 2.96(7) 8 no
C12 H161 2.97(7) . no
C7 H183 2.98(4) 6_456 no
S2 H91 2.99(4) . no
H102 H162 3.00(7) 8_554 no
H91 H17 3.00(5) . no
S1 H101 3.00(5) . no
C18 O1 3.005(7) . no
C19 H92 3.01(4) 4_656 no
C12 H6 3.01(4) 3_557 no
C6 H82 3.02(5) . no
S1 H182 3.03(7) . no
O2 O5 3.053(5) . no
O2 H7 3.05(3) 7 no
H14 H182 3.06(8) 8 no
C18 H14 3.06(4) 8_554 no
C1 H17 3.07(3) 6_456 no
S1 H192 3.07(5) . no
O5 H12 3.08(3) 5_667 no
C18 H91 3.08(4) . no
C9 N 3.085(6) . no
C9 H181 3.09(5) . no
C12 H4 3.09(3) . no
H7 H15 3.10(6) . no
C19 H161 3.10(8) 5_667 no
C19 O1 3.101(7) . no
C1 N 3.109(6) . no
C8 H182 3.11(6) 2_565 no
H7 H183 3.11(6) 6_456 no
O5 H192 3.12(4) . no
C19 S1 3.123(6) . no
C16 H192 3.12(4) 5_667 no
H6 H14 3.13(6) . no
C5 C12 3.133(6) . no
C2 C11 3.136(5) . no
C16 H181 3.14(4) 8 no
C4 C13 3.146(6) . no
C2 H17 3.15(4) 6_456 no
H92 H161 3.15(8) 8_554 no
H4 H14 3.16(5) 7 no
C10 O4 3.159(6) . no
C3 C10 3.161(6) . no
O4 H6 3.16(4) 3_557 no
C6 C14 3.164(7) . no
C7 C15 3.165(7) . no
C12 H7 3.17(5) 3_557 no
C1 H181 3.17(6) . no
C2 O1 3.170(6) . no
C15 H7 3.18(5) . no
H81 H192 3.19(7) 5_667 no
C14 H6 3.19(4) . no
H92 H162 3.19(7) 8_554 no
O5 H14 3.19(4) 3_557 no
C18 H162 3.20(5) 8_554 no
O1 H192 3.20(5) 6_456 no
C4 C11 3.203(6) . no
H7 H181 3.21(7) 6_456 no
C13 H81 3.21(4) . no
H7 H12 3.22(5) 3_457 no
C3 C12 3.222(6) . no
C3 H15 3.22(4) 7 no
C9 S2 3.227(5) . no
H4 H12 3.23(5) 5_667 no
C2 H92 3.23(3) . no
C2 H91 3.23(4) . no
C3 H7 3.23(4) . no
C4 H6 3.23(4) . no
C1 S1 3.235(5) . no
C6 C13 3.235(7) . no
C2 C15 3.236(7) . no
O1 H81 3.24(5) 2_564 no
C12 H14 3.25(4) . no
O1 H193 3.25(4) 6_456 no
C14 H183 3.25(4) 8 no
C17 H91 3.25(4) . no
C12 H162 3.25(5) . no
S2 H192 3.25(5) . no
C7 C10 3.261(6) . no
C11 H15 3.26(4) . no
S1 H15 3.26(5) 7 no
H82 H183 3.26(8) 2_565 no
H91 H192 3.27(7) 4_646 no
C6 H81 3.27(5) . no
O5 H17 3.27(5) . no
C10 H101 3.27(5) . no
C10 H6 3.28(4) 3_557 no
O2 H161 3.28(8) 5_667 no
C5 H162 3.28(5) . no
H161 H191 3.29(9) 5_667 no
C5 C14 3.285(7) . no
C9 H193 3.29(5) 4_646 no
C9 H162 3.29(5) 8_554 no
C15 H4 3.29(3) 7_545 no
C10 H102 3.29(5) . no
C8 C12 3.294(7) . no
C13 H7 3.29(5) 3_557 no
H15 H193 3.30(6) 4_646 no
C18 H192 3.30(5) . no
C13 H15 3.30(5) . no
C2 N 3.299(5) . no
C6 H4 3.30(3) . no
C10 H12 3.30(3) . no
C10 N 3.300(5) . no
C5 H7 3.30(4) . no
C14 H12 3.30(3) . no
C1 O4 3.302(6) 6_456 no
H81 H14 3.31(5) 7 no
O5 S1 3.308(4) . no
H81 H183 3.31(6) 2_565 no
C2 H6 3.31(4) . no
C11 H92 3.31(4) . no
C9 O4 3.314(6) . no
C7 H101 3.32(5) . no
C2 H4 3.32(4) . no
C4 C16 3.317(7) . no
O2 S2 3.317(3) . no
C1 O1 3.318(6) . no
C13 H181 3.32(5) 8 no
O4 H162 3.32(6) 3_557 no
C14 H161 3.32(8) . no
H82 H193 3.32(7) 2_565 no
C19 H181 3.33(3) . no
O4 H14 3.33(4) 3_557 no
C10 H14 3.33(4) . no
C19 O2 3.330(6) . no
H91 H193 3.33(6) 4_646 no
N H193 3.34(3) . no
C18 H82 3.34(7) 2_564 no
C13 H82 3.34(6) . no
H162 H192 3.35(7) 5_667 no
C16 H6 3.35(4) . no
C1 C15 3.347(7) . no
C19 H82 3.35(6) 2_564 no
C1 H162 3.35(5) 8_554 no
C6 C16 3.356(8) . no
C1 C11 3.359(6) . no
C15 H91 3.36(3) . no
H91 H191 3.36(7) 4_646 no
C3 C9 3.363(6) . no
N H183 3.37(2) . no
C18 H81 3.37(5) 2_564 no
C17 H101 3.38(5) . no
C9 H7 3.38(5) . no
S2 H6 3.39(4) 3_557 no
C4 H82 3.39(5) . no
C7 H15 3.39(4) . no
C5 H161 3.39(7) . no
C7 C9 3.393(7) . no
C19 H91 3.40(5) 4_656 no
O4 H181 3.40(6) . no
C3 S2 3.401(4) . no
H14 H161 3.40(9) . no
C6 H14 3.40(4) . no
C5 H12 3.41(4) . no
C11 S1 3.407(4) . no
H92 H191 3.41(6) 4_646 no
C8 H12 3.41(4) . no
H182 H192 3.41(7) . no
O2 H92 3.41(4) 7 no
H6 H12 3.41(5) 3_457 no
C8 C14 3.410(8) . no
C14 H181 3.41(5) 8 no
C4 O5 3.430(6) 5_667 no
S1 H17 3.43(4) . no
C8 O5 3.433(7) 5_667 no
C7 C14 3.433(7) . no
C3 H102 3.43(5) . no
H101 H7 3.44(7) . no
C13 H6 3.44(4) . no
C18 S1 3.447(5) . no
O1 H192 3.45(5) . no
H181 H193 3.45(6) . no
C3 H12 3.45(4) . no
C9 H161 3.46(7) 8_554 no
H7 H17 3.46(6) 6_456 no
C10 H7 3.46(5) . no
C6 C15 3.460(7) . no
C6 H183 3.47(4) 6_456 no
H81 H12 3.47(6) . no
C17 O5 3.467(5) . no
H7 H92 3.47(7) . no
H6 H81 3.48(6) . no
S1 H92 3.48(3) 7 no
C2 H183 3.48(4) 6_456 no
C17 O2 3.483(6) . no
O1 H181 3.49(4) . no
C16 H91 3.49(3) 8 no
C19 O1 3.491(7) 6_556 no
C7 H17 3.49(4) 6_456 no
C18 H7 3.49(4) 6_556 no
C1 H15 3.50(5) . no
H102 H181 3.50(7) . no
H91 H182 3.50(8) . no
C1 H182 3.51(6) . no
C10 H193 3.51(4) 4_646 no
O5 H161 3.51(9) 5_667 no
C12 O2 3.521(5) 5_667 no
H12 H12 3.53(4) 5_667 no
H6 H162 3.53(7) . no
C3 H193 3.54(4) 6_456 no
H162 H182 3.54(8) 8 no
C16 H4 3.54(4) . no
C11 H4 3.54(3) . no
C13 H4 3.55(3) . no
H183 H192 3.55(5) . no
C7 H181 3.55(6) 6_456 no
H91 H15 3.56(6) . no
C15 H6 3.56(4) 3_557 no
O4 H82 3.56(7) 3_557 no
H7 H161 3.56(9) 3_457 no
C8 H14 3.57(4) . no
C7 C18 3.566(8) 6_456 no
H162 H183 3.57(7) 8 no
C8 H191 3.57(6) 2_565 no
H181 H191 3.57(6) . no
C14 H4 3.58(3) 7_545 no
C14 C18 3.586(7) 8 no
O1 H15 3.59(5) 7 no
H12 H162 3.59(7) . no
C9 H192 3.59(5) 4_646 no
C2 H193 3.60(4) 6_456 no
C13 H6 3.61(4) 3_557 no
C9 C19 3.612(8) 4_646 no
H4 H82 3.62(7) . no
C8 O1 3.617(6) 2_565 no
C2 H15 3.62(4) . no
C8 H192 3.63(4) 5_667 no
C15 O2 3.631(6) 7_545 no
C12 H81 3.63(5) . no
H102 H191 3.64(8) 7_545 no
C14 H7 3.64(5) . no
C13 H183 3.64(4) 8 no
C19 S2 3.643(6) . no
C15 H193 3.66(4) 4_646 no
C17 H102 3.66(5) 6_556 no
C6 C12 3.670(7) 3_457 no
S2 H14 3.67(4) 3_557 no
C1 C18 3.676(8) . no
C5 H14 3.68(4) . no
S2 H181 3.69(5) . no
C5 C11 3.697(6) . no
C12 O4 3.698(5) . no
C15 H6 3.70(4) . no
C3 C13 3.708(6) . no
C8 H183 3.71(4) 2_565 no
C4 O1 3.711(5) . no
C4 H7 3.71(4) . no
C2 C12 3.714(6) . no
O1 H183 3.71(3) . no
C4 C15 3.715(6) 7 no
C3 H6 3.72(4) . no
O1 H17 3.72(3) 6_456 no
C6 C11 3.720(7) 3_457 no
O4 H192 3.72(5) . no
C14 H6 3.72(4) 3_557 no
C15 H12 3.72(3) . no
C7 H4 3.73(3) . no
O2 H12 3.73(3) . no
C16 O5 3.728(8) 5_667 no
C12 H15 3.73(4) . no
C11 H14 3.73(4) . no
C11 C16 3.732(7) . no
C7 C8 3.737(8) . no
C4 C10 3.737(6) . no
C4 N 3.740(5) . no
S1 H181 3.74(4) . no
C1 C6 3.743(8) . no
C3 C8 3.744(7) . no
C9 C14 3.744(7) . no
C15 C16 3.744(8) . no
C7 H92 3.75(4) . no
O5 H4 3.75(4) . no
S2 H81 3.75(4) 5_667 no
C18 O4 3.752(7) . no
C12 N 3.755(5) . no
C5 H15 3.76(4) 7 no
C7 C12 3.759(7) 3_457 no
O1 H17 3.77(3) . no
C2 C17 3.769(6) 6_456 no
C9 H191 3.77(5) 4_646 no
C7 C13 3.771(7) . no
C4 H14 3.78(4) 7 no
O2 H102 3.78(5) 7 no
O5 H6 3.78(4) 3_557 no
C16 H92 3.79(5) 8 no
O1 H161 3.79(8) 2_564 no
C14 H182 3.79(7) 8 no
C2 C14 3.791(7) . no
C3 H91 3.80(4) . no
C6 H162 3.80(6) . no
N H12 3.80(4) . no
O1 H193 3.80(4) . no
C9 C12 3.800(6) . no
O1 H102 3.80(5) 7 no
C9 H17 3.80(3) . no
C1 C4 3.804(7) . no
C17 H101 3.81(5) 6_556 no
C17 H82 3.81(6) 2_564 no
O2 O5 3.810(5) 5_667 no
C6 C10 3.816(7) . no
C9 O1 3.819(6) 7_545 no
C13 C18 3.824(8) 8 no
C7 C11 3.828(6) . no
C6 C12 3.830(6) . no
N H4 3.83(4) . no
C5 C15 3.831(7) . no
O4 H191 3.84(6) 4_646 no
O1 H4 3.84(4) . no
C3 C15 3.841(6) . no
C15 H102 3.85(5) . no
C6 H15 3.85(4) . no
C19 O5 3.848(7) . no
C16 H7 3.85(5) 3_557 no
C9 C18 3.852(8) . no
C11 H101 3.85(5) . no
O4 H12 3.85(4) . no
C7 H14 3.85(4) . no
C18 S2 3.854(5) . no
S1 H91 3.85(5) . no
C16 H101 3.86(5) 8 no
C4 C14 3.865(7) . no
C16 H102 3.87(5) 8 no
C18 H161 3.88(9) 8_554 no
C12 O5 3.876(6) 5_667 no
C9 S1 3.879(5) . no
C11 H17 3.88(4) . no
C16 O2 3.884(7) 5_667 no
C5 O5 3.888(6) 5_667 no
S2 H102 3.89(5) 6_556 no
C14 H92 3.90(5) . no
C7 C13 3.899(7) 3_457 no
C1 S2 3.899(5) . no
C2 O2 3.903(5) . no
S1 H12 3.91(4) . no
C8 C18 3.908(9) 2_565 no
C10 O5 3.914(6) . no
C2 C13 3.915(6) . no
C2 C18 3.915(7) 6_456 no
S1 H193 3.92(4) 6_456 no
C7 H193 3.92(4) 6_456 no
C14 H7 3.93(5) 3_557 no
C16 C18 3.930(10) 8 no
O1 H102 3.93(5) . no
C3 O5 3.936(5) . no
C5 H182 3.94(7) 2_565 no
C4 S2 3.945(4) . no
C9 C17 3.946(7) . no
C19 O4 3.948(8) . no
C11 H7 3.95(5) 3_557 no
S2 H4 3.95(4) 5_667 no
C7 H12 3.95(3) 3_457 no
C2 S2 3.956(4) . no
C5 C10 3.957(6) . no
C7 O2 3.958(7) 7_545 no
C11 O2 3.959(5) . no
S2 H101 3.96(5) . no
C3 H17 3.96(4) 6_456 no
S2 H4 3.96(4) . no
C1 C17 3.962(7) 6_456 no
C7 C17 3.965(7) 6_456 no
C3 H81 3.97(5) . no
C10 S1 3.970(4) . no
C15 H162 3.97(5) . no
O5 H82 3.98(6) 5_667 no
C5 H183 3.98(4) 2_565 no
C12 S1 3.980(4) . no
C16 O4 3.982(8) 3_457 no
O4 H92 3.98(4) . no
C1 C17 3.991(7) . no
C5 S1 3.994(5) . no
C13 S2 3.995(4) . no
N H102 4.00(5) . no
C15 S2 4.002(5) . no
C2 H181 4.00(6) 6_456 no
C4 H161 4.00(7) . no
C8 O4 4.006(7) 3_457 no
C7 S1 4.006(5) . no
S2 H101 4.01(5) 6_556 no
C17 H7 4.02(4) 6_556 no
S1 H12 4.02(4) 5_667 no
C6 H12 4.02(3) 3_457 no
C14 O5 4.025(6) 3_457 no
S1 H193 4.03(3) . no
C14 H82 4.04(6) . no
C15 H183 4.04(3) 8 no
C6 C13 4.040(7) 3_457 no
C13 O2 4.042(6) 5_667 no
S2 H191 4.05(6) . no
O1 S2 4.048(3) . no
C16 C19 4.048(8) 5_667 no
C9 C16 4.048(7) 8_554 no
C17 O1 4.059(5) 6_556 no
O4 S1 4.061(4) . no
C7 C12 4.064(6) . no
C6 C11 4.068(6) . no
C4 O5 4.080(5) . no
C3 C14 4.090(7) . no
S1 H82 4.09(5) 2_564 no
C4 C15 4.094(6) . no
C6 O4 4.097(7) 3_457 no
C11 C17 4.100(6) . no
S2 H92 4.10(4) . no
S1 H102 4.10(5) . no
C9 O2 4.109(6) 7_545 no
C10 C19 4.113(8) 4_646 no
C6 C10 4.120(7) 3_457 no
C3 C17 4.122(6) . no
C4 C14 4.127(7) 7 no
C2 C19 4.128(8) 6_456 no
C6 C14 4.129(7) 3_457 no
C14 O4 4.143(6) 3_457 no
C12 O2 4.144(5) . no
C16 O1 4.146(7) 2_565 no
C6 C15 4.159(7) 3_457 no
O5 O5 4.167(5) 5_667 no
C3 C15 4.181(6) 7 no
C2 O4 4.190(6) 6_456 no
C5 O2 4.206(6) . no
S2 H182 4.21(7) . no
C1 O2 4.220(6) 7_545 no
C13 O5 4.221(6) . no
C15 S1 4.231(5) 7_545 no
S1 H161 4.24(8) 5_667 no
C7 C14 4.243(7) 3_457 no
C3 C19 4.245(7) 6_456 no
C10 C16 4.251(7) . no
C2 C8 4.255(7) . no
C8 C19 4.261(8) 2_565 no
C9 C13 4.261(6) . no
S2 H12 4.26(3) 5_667 no
C7 C11 4.271(7) 3_457 no
C1 C5 4.274(7) . no
C6 C18 4.280(8) 6_456 no
S1 H183 4.28(3) . no
C1 C16 4.286(8) 8_554 no
S1 H7 4.29(3) 7 no
C13 O5 4.297(6) 5_667 no
C8 C11 4.302(7) . no
C3 C16 4.323(7) . no
C9 O1 4.326(6) . no
C7 C16 4.335(8) . no
C6 S2 4.342(6) 3_457 no
C1 C14 4.350(7) . no
C1 O1 4.359(6) 7_545 no
C10 O2 4.362(5) 7_545 no
C1 O4 4.364(6) . no
C1 C12 4.367(6) . no
C4 C9 4.377(6) . no
C3 C17 4.383(6) 6_456 no
C6 C9 4.387(7) . no
C9 S1 4.390(5) 7_545 no
C8 C15 4.392(8) . no
C15 O4 4.394(6) . no
C1 C18 4.402(8) 6_456 no
C5 C15 4.430(7) 7 no
C19 S1 4.437(6) 6_556 no
C6 S1 4.492(6) . no
C14 S2 4.496(5) 3_457 no
C14 S2 4.496(5) . no
C1 S2 4.532(5) 6_456 no
C8 S2 4.636(6) 5_667 no

loop_
_geom_torsion_atom_site_label_1
_geom_torsion_atom_site_label_2
_geom_torsion_atom_site_label_3
_geom_torsion_atom_site_label_4
_geom_torsion
_geom_torsion_publ_flag
C9 C1 C2 C3 78.4(6) no
C9 C1 C2 C7 -89.3(5) no
H101 C1 C2 C3 -48(3) no
H101 C1 C2 C7 145(3) no
H102 C1 C2 C3 -152(4) no
H102 C1 C2 C7 40(4) no
C2 C1 C9 C10 1.9(6) no
C2 C1 C9 H91 -129(2) no
C2 C1 C9 H92 118(3) no
H101 C1 C9 C10 133(3) no
H101 C1 C9 H91 2(4) no
H101 C1 C9 H92 -111(4) no
H102 C1 C9 C10 -134(3) no
H102 C1 C9 H91 94(4) no
H102 C1 C9 H92 -18(4) no
C1 C2 C3 C4 -153.6(4) no
C1 C2 C3 S1 21.8(6) no
C7 C2 C3 C4 14.8(6) no
C7 C2 C3 S1 -169.9(3) no
C1 C2 C7 C6 154.0(5) no
C1 C2 C7 H7 -7(3) no
C3 C2 C7 C6 -14.8(7) no
C3 C2 C7 H7 -176(3) no
C2 C3 C4 C5 -1.1(6) no
C2 C3 C4 H4 176(2) no
S1 C3 C4 C5 -176.7(3) no
S1 C3 C4 H4 0(2) no
C2 C3 S1 N -60.0(4) no
C2 C3 S1 O1 51.0(4) no
C2 C3 S1 O2 -179.0(3) no
C4 C3 S1 N 115.6(3) no
C4 C3 S1 O1 -133.4(3) no
C4 C3 S1 O2 -3.4(4) no
C3 C4 C5 C6 -12.9(7) no
C3 C4 C5 C8 153.5(5) no
H4 C4 C5 C6 170(2) no
H4 C4 C5 C8 -24(2) no
C4 C5 C6 C7 13.0(7) no
C4 C5 C6 H6 176(3) no
C8 C5 C6 C7 -153.5(5) no
C8 C5 C6 H6 10(3) no
C4 C5 C8 C16 -81.5(6) no
C4 C5 C8 H81 39(3) no
C4 C5 C8 H82 140(6) no
C6 C5 C8 C16 84.3(6) no
C6 C5 C8 H81 -155(3) no
C6 C5 C8 H82 -54(6) no
C5 C6 C7 C2 1.2(8) no
C5 C6 C7 H7 161(3) no
H6 C6 C7 C2 -160(3) no
H6 C6 C7 H7 0(4) no
C5 C8 C16 C13 1.8(7) no
C5 C8 C16 H161 148(5) no
C5 C8 C16 H162 -121(3) no
H81 C8 C16 C13 -116(3) no
H81 C8 C16 H161 30(6) no
H81 C8 C16 H162 121(5) no
H82 C8 C16 C13 149(4) no
H82 C8 C16 H161 -64(6) no
H82 C8 C16 H162 26(5) no
C1 C9 C10 C11 -79.3(5) no
C1 C9 C10 C15 86.2(5) no
H91 C9 C10 C11 43(3) no
H91 C9 C10 C15 -152(3) no
H92 C9 C10 C11 161(3) no
H92 C9 C10 C15 -34(3) no
C9 C10 C11 C12 154.0(4) no
C9 C10 C11 S2 -23.6(6) no
C15 C10 C11 C12 -12.2(6) no
C15 C10 C11 S2 170.2(3) no
C9 C10 C15 C14 -153.7(5) no
C9 C10 C15 H15 20(3) no
C11 C10 C15 C14 13.0(7) no
C11 C10 C15 H15 -173(3) no
C10 C11 C12 C13 -1.6(6) no
C10 C11 C12 H12 -170(2) no
S2 C11 C12 C13 176.1(3) no
S2 C11 C12 H12 8(2) no
C10 C11 S2 N 60.2(4) no
C10 C11 S2 O4 -50.8(4) no
C10 C11 S2 O5 178.8(3) no
C12 C11 S2 N -117.5(3) no
C12 C11 S2 O4 131.5(3) no
C12 C11 S2 O5 1.1(4) no
C11 C12 C13 C14 14.8(6) no
C11 C12 C13 C16 -153.8(4) no
H12 C12 C13 C14 -178(2) no
H12 C12 C13 C16 13(2) no
C12 C13 C14 C15 -14.2(7) no
C12 C13 C14 H14 170(3) no
C16 C13 C14 C15 154.3(5) no
C16 C13 C14 H14 -22(3) no
C12 C13 C16 C8 78.7(6) no
C12 C13 C16 H161 -65(6) no
C12 C13 C16 H162 -153(4) no
C14 C13 C16 C8 -89.2(6) no
C14 C13 C16 H161 128(6) no
C14 C13 C16 H162 39(4) no
C13 C14 C15 C10 .0(8) no
C13 C14 C15 H15 -174(3) no
H14 C14 C15 C10 176(3) no
H14 C14 C15 H15 2(4) no
C19 C17 C18 H181 174(3) no
C19 C17 C18 H182 -63(4) no
C19 C17 C18 H183 46(3) no
N C17 C18 H181 -57(3) no
N C17 C18 H182 67(4) no
N C17 C18 H183 176(3) no
H17 C17 C18 H181 42(4) no
H17 C17 C18 H182 165(4) no
H17 C17 C18 H183 -86(4) no
C18 C17 C19 H191 66(4) no
C18 C17 C19 H192 175(3) no
C18 C17 C19 H193 -49(3) no
N C17 C19 H191 -62(4) no
N C17 C19 H192 46(3) no
N C17 C19 H193 -178(3) no
H17 C17 C19 H191 -171(5) no
H17 C17 C19 H192 -62(4) no
H17 C17 C19 H193 73(4) no
C18 C17 N S1 -82.8(5) no
C18 C17 N S2 128.4(4) no
C19 C17 N S1 46.9(5) no
C19 C17 N S2 -101.9(4) no
H17 C17 N S1 172(2) no
H17 C17 N S2 23(2) no
C17 N S1 C3 151.9(3) no
C17 N S1 O1 37.2(3) no
C17 N S1 O2 -91.1(3) no
S2 N S1 C3 -60.5(3) no
S2 N S1 O1 -175.2(2) no
S2 N S1 O2 56.5(3) no
C17 N S2 C11 -150.6(3) no
C17 N S2 O4 -36.5(3) no
C17 N S2 O5 92.5(3) no
S1 N S2 C11 61.2(3) no
S1 N S2 O4 175.3(2) no
S1 N S2 O5 -55.7(3) no
